data_4125141
loop_
_publ_author_name
'Yuan, Shuai'
'Chen, Ying-Pin'
'Qin, Jun-Sheng'
'Lu, Weigang'
'Zou, Lanfang'
'Zhang, Qiang'
'Wang, Xuan'
'Sun, Xing'
'Zhou, Hong-Cai'

_publ_section_title
;
 Linker Installation: Engineering Pore Environment with Precisely Placed
 Functionalities in Zirconium MOFs.
;
_journal_issue 28
_journal_name_full 'Journal of the American Chemical Society'
_journal_page_first 8912
_journal_page_last 8919
_journal_paper_doi 10.1021/jacs.6b04501
_journal_volume 138
_journal_year 2016
_chemical_formula_moiety '[Zr6 O8 O4] [(C14 H8 O4)4] [C14 H8 O4]'
_chemical_formula_sum 'C70 H40 O32 Zr6'
_chemical_formula_weight 1940.34
_chemical_name_systematic
; 
 ? 
;
_space_group_IT_number 131
_symmetry_cell_setting tetragonal
_symmetry_space_group_name_Hall '-P 4c 2'
_symmetry_space_group_name_H-M 'P 42/m m c'
_atom_sites_solution_hydrogens geom
_atom_sites_solution_primary direct
_atom_sites_solution_secondary difmap
_audit_creation_method SHELXL-97
_cell_angle_alpha 90.00
_cell_angle_beta 90.00
_cell_angle_gamma 90.00
_cell_formula_units_Z 2
_cell_length_a 23.07(3)
_cell_length_b 23.075
_cell_length_c 19.16(2)
_cell_measurement_reflns_used 413
_cell_measurement_temperature 110(2)
_cell_measurement_theta_max 12.8628
_cell_measurement_theta_min 2.2418
_cell_volume 10200(17)
_computing_cell_refinement 'SAINT+ ver. (Bruker, 2001)'
_computing_data_collection 'APEX2  (Bruker, 2008)'
_computing_data_reduction 'SAINT+ ver. (Bruker, 2001)'
_computing_molecular_graphics 'SHELXTL (Sheldrick, 2008)'
_computing_publication_material 'SHELXTL (Sheldrick, 2008)'
_computing_structure_refinement 'SHELXL-97 (Sheldrick, 2008)'
_computing_structure_solution 'SHELXS-97 (Sheldrick, 2008)'
_diffrn_ambient_temperature 110(2)
_diffrn_measured_fraction_theta_full 0.995
_diffrn_measured_fraction_theta_max 0.995
_diffrn_measurement_device_type 'Bruker SMART APEX II CCD area detector'
_diffrn_measurement_method 'phi and omega scans'
_diffrn_radiation_monochromator graphite
_diffrn_radiation_source 'fine-focus sealed tube'
_diffrn_radiation_type MoK\a
_diffrn_radiation_wavelength 0.71073
_diffrn_reflns_av_R_equivalents 0.4348
_diffrn_reflns_av_sigmaI/netI 0.3828
_diffrn_reflns_limit_h_max 28
_diffrn_reflns_limit_h_min -25
_diffrn_reflns_limit_k_max 28
_diffrn_reflns_limit_k_min -16
_diffrn_reflns_limit_l_max 23
_diffrn_reflns_limit_l_min -23
_diffrn_reflns_number 58322
_diffrn_reflns_theta_full 26.21
_diffrn_reflns_theta_max 26.21
_diffrn_reflns_theta_min 1.77
_exptl_absorpt_coefficient_mu 0.327
_exptl_absorpt_correction_T_max 0.9680
_exptl_absorpt_correction_T_min 0.9680
_exptl_absorpt_correction_type multi-scan
_exptl_absorpt_process_details 'SADABS (Sheldrick, 2008)'
_exptl_crystal_colour Colorless
_exptl_crystal_density_diffrn 0.632
_exptl_crystal_density_meas ?
_exptl_crystal_density_method 'not measured'
_exptl_crystal_description Blocky
_exptl_crystal_F_000 1912
_exptl_crystal_size_max 0.10
_exptl_crystal_size_mid 0.10
_exptl_crystal_size_min 0.10
_platon_squeeze_details
;
;
_refine_diff_density_max 1.024
_refine_diff_density_min -0.471
_refine_diff_density_rms 0.084
_refine_ls_extinction_method none
_refine_ls_goodness_of_fit_ref 0.979
_refine_ls_hydrogen_treatment constr
_refine_ls_matrix_type full
_refine_ls_number_parameters 102
_refine_ls_number_reflns 5547
_refine_ls_number_restraints 20
_refine_ls_restrained_S_all 0.977
_refine_ls_R_factor_all 0.3601
_refine_ls_R_factor_gt 0.1064
_refine_ls_shift/su_max 0.001
_refine_ls_shift/su_mean 0.000
_refine_ls_structure_factor_coef Fsqd
_refine_ls_weighting_details 'calc w=1/[\s^2^(Fo^2^)+(0.0100P)^2^+0.0000P] where P=(Fo^2^+2Fc^2^)/3'
_refine_ls_weighting_scheme calc
_refine_ls_wR_factor_gt 0.1730
_refine_ls_wR_factor_ref 0.2192
_reflns_number_gt 1407
_reflns_number_total 5547
_reflns_threshold_expression >2sigma(I)
_cod_data_source_file ja6b04501_si_002.cif
_cod_data_source_block Compound4
_cod_depositor_comments
;
The following automatic conversions were performed:

'_symmetry_cell_setting' value 'Tetragonal' changed to 'tetragonal'
according to
/usr/data/users/saulius/crontab/automatic-downloads/rss-feeds/ACS/lib/dictionaries/cif_core.dic
dictionary named 'cif_core.dic' version 2.4.2 from 2011-04-26.

'_exptl_crystal_density_meas' value 'not measured' was changed to '?'
- the value is perceived as not measured.

Automatic conversion script
Id: cif_fix_values 4268 2015-11-12 08:31:59Z antanas 

 Adding full bibliography for 4125130--4125148.cif.
;
_cod_original_cell_volume 10199(19)
_cod_original_sg_symbol_H-M P4(2)/mmc
_cod_database_code 4125141

loop_
_symmetry_equiv_pos_as_xyz
'x, y, z'
'-y, x, z+1/2'
'-x, -y, z'
'y, -x, z+1/2'
'x, -y, -z'
'-x, y, -z'
'y, x, -z+1/2'
'-y, -x, -z+1/2'
'-x, -y, -z'
'y, -x, -z-1/2'
'x, y, -z'
'-y, x, -z-1/2'
'-x, y, z'
'x, -y, z'
'-y, -x, z-1/2'
'y, x, z-1/2'

loop_
_atom_site_label
_atom_site_type_symbol
_atom_site_fract_x
_atom_site_fract_y
_atom_site_fract_z
_atom_site_U_iso_or_equiv
_atom_site_adp_type
_atom_site_occupancy
_atom_site_symmetry_multiplicity
_atom_site_calc_flag
_atom_site_refinement_flags
Zr1 Zr 0.5000 0.92371(6) 0.59281(7) 0.0680(5) Uani 1 2 d S
Zr2 Zr 0.60867(8) 1.0000 0.5000 0.0645(7) Uani 1 4 d S
O2 O 0.5827(4) 0.8909(4) 0.6326(4) 0.121(3) Uani 1 1 d .
O3 O 0.5000 0.9502(4) 0.7037(5) 0.092(4) Uani 1 2 d S
O1 O 0.6588(3) 0.9413(3) 0.5734(4) 0.111(3) Uani 1 1 d .
O4 O 0.5562(5) 1.0000 0.5931(6) 0.156(5) Uani 1 2 d S
C8 C 0.5000 1.0000 0.7368(5) 0.079(8) Uani 1 4 d SD
C1 C 0.6321(7) 0.9060(6) 0.6290(9) 0.141(7) Uani 1 1 d .
C2 C 0.6812(4) 0.8707(4) 0.6606(5) 0.243(4) Uani 1 1 d D
O6 O 0.5000 0.8247(4) 0.5814(6) 0.120(4) Uani 1 2 d S
O5 O 0.5514(5) 0.9183(4) 0.5000 0.123(4) Uani 1 2 d S
C9 C 0.5000 1.0000 0.8155(5) 0.092(8) Uani 1 4 d SD
C3 C 0.7408(4) 0.8774(4) 0.6531(5) 0.243(4) Uani 1 1 d D
H3A H 0.7557 0.9070 0.6238 0.291 Uiso 1 1 calc R
C4 C 0.7785(3) 0.8408(5) 0.6886(5) 0.243(4) Uani 1 1 d D
H4A H 0.8192 0.8454 0.6834 0.291 Uiso 1 1 calc R
C5 C 0.7567(3) 0.7974(5) 0.7316(3) 0.243(4) Uani 1 1 d D
C6 C 0.6972(3) 0.7906(4) 0.7391(6) 0.243(4) Uani 1 1 d D
H6A H 0.6823 0.7610 0.7685 0.291 Uiso 1 1 calc R
C7 C 0.6594(3) 0.8272(5) 0.7037(6) 0.243(4) Uani 1 1 d D
H7A H 0.6187 0.8225 0.7089 0.291 Uiso 1 1 calc R
C12 C 0.5000 1.0000 0.9608(5) 0.204(7) Uani 1 4 d SD
C10 C 0.5000 1.05211(8) 0.8519(5) 0.204(7) Uani 1 2 d SD
H10A H 0.5000 1.0878 0.8271 0.245 Uiso 1 2 calc SR
C11 C 0.5000 1.05213(8) 0.9244(5) 0.204(7) Uani 1 2 d SD
H11A H 0.5000 1.0878 0.9492 0.245 Uiso 1 2 calc SR

loop_
_atom_site_aniso_label
_atom_site_aniso_U_11
_atom_site_aniso_U_22
_atom_site_aniso_U_33
_atom_site_aniso_U_23
_atom_site_aniso_U_13
_atom_site_aniso_U_12
Zr1 0.0855(13) 0.0652(12) 0.0533(9) 0.0106(8) 0.000 0.000
Zr2 0.0705(17) 0.0644(16) 0.0587(14) 0.000 0.000 0.000
O2 0.080(7) 0.177(9) 0.106(6) -0.033(6) -0.018(6) -0.027(7)
O3 0.114(9) 0.111(10) 0.053(6) 0.001(6) 0.000 0.000
O1 0.143(8) 0.100(7) 0.090(6) -0.001(5) -0.039(5) 0.015(6)
O4 0.207(13) 0.109(10) 0.152(10) 0.000 0.054(9) 0.000
C8 0.11(2) 0.07(2) 0.056(19) 0.000 0.000 0.000
C1 0.134(15) 0.112(14) 0.176(16) 0.065(10) -0.079(13) -0.028(12)
C2 0.159(8) 0.277(10) 0.291(10) 0.131(6) -0.067(8) 0.036(7)
O6 0.137(10) 0.089(9) 0.134(9) 0.037(7) 0.000 0.000
O5 0.186(11) 0.114(9) 0.069(7) 0.000 0.000 -0.059(8)
C9 0.10(2) 0.12(2) 0.060(17) 0.000 0.000 0.000
C3 0.159(8) 0.277(10) 0.291(10) 0.131(6) -0.067(8) 0.036(7)
C4 0.159(8) 0.277(10) 0.291(10) 0.131(6) -0.067(8) 0.036(7)
C5 0.159(8) 0.277(10) 0.291(10) 0.131(6) -0.067(8) 0.036(7)
C6 0.159(8) 0.277(10) 0.291(10) 0.131(6) -0.067(8) 0.036(7)
C7 0.159(8) 0.277(10) 0.291(10) 0.131(6) -0.067(8) 0.036(7)
C12 0.362(19) 0.189(16) 0.062(9) 0.000 0.000 0.000
C10 0.362(19) 0.189(16) 0.062(9) 0.000 0.000 0.000
C11 0.362(19) 0.189(16) 0.062(9) 0.000 0.000 0.000

loop_
_atom_type_symbol
_atom_type_description
_atom_type_scat_dispersion_real
_atom_type_scat_dispersion_imag
_atom_type_scat_source
Zr Zr -2.9673 0.5597 'International Tables Vol C Tables 4.2.6.8 and 6.1.1.4'
C C 0.0033 0.0016 'International Tables Vol C Tables 4.2.6.8 and 6.1.1.4'
O O 0.0106 0.0060 'International Tables Vol C Tables 4.2.6.8 and 6.1.1.4'
H H 0.0000 0.0000 'International Tables Vol C Tables 4.2.6.8 and 6.1.1.4'

loop_
_geom_angle_atom_site_label_1
_geom_angle_atom_site_label_2
_geom_angle_atom_site_label_3
_geom_angle
_geom_angle_site_symmetry_1
_geom_angle_site_symmetry_3
O5 Zr1 O5 67.3(5) . 13_655
O5 Zr1 O4 112.2(4) . 3_675
O5 Zr1 O4 73.8(4) 13_655 3_675
O5 Zr1 O4 73.8(4) . .
O5 Zr1 O4 112.2(4) 13_655 .
O4 Zr1 O4 72.8(5) 3_675 .
O5 Zr1 O2 77.7(3) . .
O5 Zr1 O2 138.7(3) 13_655 .
O4 Zr1 O2 142.6(4) 3_675 .
O4 Zr1 O2 76.2(4) . .
O5 Zr1 O2 138.7(3) . 13_655
O5 Zr1 O2 77.7(3) 13_655 13_655
O4 Zr1 O2 76.2(4) 3_675 13_655
O4 Zr1 O2 142.6(4) . 13_655
O2 Zr1 O2 121.2(5) . 13_655
O5 Zr1 O3 144.5(3) . .
O5 Zr1 O3 144.5(3) 13_655 .
O4 Zr1 O3 77.0(3) 3_675 .
O4 Zr1 O3 77.0(3) . .
O2 Zr1 O3 76.2(2) . .
O2 Zr1 O3 76.2(2) 13_655 .
O5 Zr1 O6 82.1(3) . .
O5 Zr1 O6 82.1(3) 13_655 .
O4 Zr1 O6 143.3(3) 3_675 .
O4 Zr1 O6 143.3(3) . .
O2 Zr1 O6 71.8(3) . .
O2 Zr1 O6 71.8(3) 13_655 .
O3 Zr1 O6 111.5(4) . .
O5 Zr1 Zr1 93.3(3) . 3_675
O5 Zr1 Zr1 93.3(3) 13_655 3_675
O4 Zr1 Zr1 36.4(3) 3_675 3_675
O4 Zr1 Zr1 36.4(3) . 3_675
O2 Zr1 Zr1 110.3(3) . 3_675
O2 Zr1 Zr1 110.3(3) 13_655 3_675
O3 Zr1 Zr1 73.9(2) . 3_675
O6 Zr1 Zr1 174.5(3) . 3_675
O5 Zr1 Zr2 38.7(3) . .
O5 Zr1 Zr2 90.2(3) 13_655 .
O4 Zr1 Zr2 91.2(3) 3_675 .
O4 Zr1 Zr2 35.0(3) . .
O2 Zr1 Zr2 74.3(3) . .
O2 Zr1 Zr2 164.5(3) 13_655 .
O3 Zr1 Zr2 110.16(17) . .
O6 Zr1 Zr2 116.55(17) . .
Zr1 Zr1 Zr2 60.20(3) 3_675 .
O5 Zr1 Zr2 90.2(3) . 9_676
O5 Zr1 Zr2 38.7(3) 13_655 9_676
O4 Zr1 Zr2 35.0(3) 3_675 9_676
O4 Zr1 Zr2 91.2(3) . 9_676
O2 Zr1 Zr2 164.5(3) . 9_676
O2 Zr1 Zr2 74.3(3) 13_655 9_676
O3 Zr1 Zr2 110.16(17) . 9_676
O6 Zr1 Zr2 116.55(17) . 9_676
Zr1 Zr1 Zr2 60.20(3) 3_675 9_676
Zr2 Zr1 Zr2 90.13(10) . 9_676
O5 Zr1 Zr1 33.8(3) . 11_556
O5 Zr1 Zr1 33.8(3) 13_655 11_556
O4 Zr1 Zr1 90.2(3) 3_675 11_556
O4 Zr1 Zr1 90.2(3) . 11_556
O2 Zr1 Zr1 110.4(2) . 11_556
O2 Zr1 Zr1 110.4(2) 13_655 11_556
O3 Zr1 Zr1 163.9(2) . 11_556
O6 Zr1 Zr1 84.5(3) . 11_556
Zr1 Zr1 Zr1 90.0 3_675 11_556
Zr2 Zr1 Zr1 59.87(5) . 11_556
Zr2 Zr1 Zr1 59.87(5) 9_676 11_556
O4 Zr2 O4 111.7(7) . 11_556
O4 Zr2 O5 71.2(2) . 5_576
O4 Zr2 O5 71.2(2) 11_556 5_576
O4 Zr2 O5 71.2(2) . .
O4 Zr2 O5 71.2(2) 11_556 .
O5 Zr2 O5 109.9(6) 5_576 .
O4 Zr2 O1 76.9(3) . 14_575
O4 Zr2 O1 143.01(19) 11_556 14_575
O5 Zr2 O1 78.7(3) 5_576 14_575
O5 Zr2 O1 141.40(19) . 14_575
O4 Zr2 O1 143.01(19) . 11_556
O4 Zr2 O1 76.9(3) 11_556 11_556
O5 Zr2 O1 141.40(19) 5_576 11_556
O5 Zr2 O1 78.7(3) . 11_556
O1 Zr2 O1 118.7(5) 14_575 11_556
O4 Zr2 O1 143.01(19) . 5_576
O4 Zr2 O1 76.9(3) 11_556 5_576
O5 Zr2 O1 78.7(3) 5_576 5_576
O5 Zr2 O1 141.40(19) . 5_576
O1 Zr2 O1 76.5(4) 14_575 5_576
O1 Zr2 O1 73.3(4) 11_556 5_576
O4 Zr2 O1 76.9(3) . .
O4 Zr2 O1 143.01(19) 11_556 .
O5 Zr2 O1 141.40(19) 5_576 .
O5 Zr2 O1 78.7(3) . .
O1 Zr2 O1 73.3(4) 14_575 .
O1 Zr2 O1 76.5(4) 11_556 .
O1 Zr2 O1 118.7(5) 5_576 .
O4 Zr2 Zr1 91.0(3) . 11_556
O4 Zr2 Zr1 35.64(18) 11_556 11_556
O5 Zr2 Zr1 90.0(3) 5_576 11_556
O5 Zr2 Zr1 35.57(16) . 11_556
O1 Zr2 Zr1 165.6(2) 14_575 11_556
O1 Zr2 Zr1 75.7(2) 11_556 11_556
O1 Zr2 Zr1 110.3(2) 5_576 11_556
O1 Zr2 Zr1 112.0(2) . 11_556
O4 Zr2 Zr1 91.0(3) . 9_676
O4 Zr2 Zr1 35.64(18) 11_556 9_676
O5 Zr2 Zr1 35.57(16) 5_576 9_676
O5 Zr2 Zr1 90.0(3) . 9_676
O1 Zr2 Zr1 112.0(2) 14_575 9_676
O1 Zr2 Zr1 110.3(2) 11_556 9_676
O1 Zr2 Zr1 75.7(2) 5_576 9_676
O1 Zr2 Zr1 165.6(2) . 9_676
Zr1 Zr2 Zr1 59.60(7) 11_556 9_676
O4 Zr2 Zr1 35.64(18) . 3_675
O4 Zr2 Zr1 91.0(3) 11_556 3_675
O5 Zr2 Zr1 35.57(16) 5_576 3_675
O5 Zr2 Zr1 90.0(3) . 3_675
O1 Zr2 Zr1 75.7(2) 14_575 3_675
O1 Zr2 Zr1 165.6(2) 11_556 3_675
O1 Zr2 Zr1 112.0(2) 5_576 3_675
O1 Zr2 Zr1 110.3(2) . 3_675
Zr1 Zr2 Zr1 89.87(10) 11_556 3_675
Zr1 Zr2 Zr1 60.25(9) 9_676 3_675
O4 Zr2 Zr1 35.64(18) . .
O4 Zr2 Zr1 91.0(3) 11_556 .
O5 Zr2 Zr1 90.0(3) 5_576 .
O5 Zr2 Zr1 35.58(16) . .
O1 Zr2 Zr1 110.3(2) 14_575 .
O1 Zr2 Zr1 112.0(2) 11_556 .
O1 Zr2 Zr1 165.6(2) 5_576 .
O1 Zr2 Zr1 75.7(2) . .
Zr1 Zr2 Zr1 60.25(9) 11_556 .
Zr1 Zr2 Zr1 89.87(10) 9_676 .
Zr1 Zr2 Zr1 59.60(7) 3_675 .
C1 O2 Zr1 135.2(11) . .
C8 O3 Zr1 134.9(7) . .
C1 O1 Zr2 124.3(8) . .
Zr2 O4 Zr1 109.3(4) . .
Zr2 O4 Zr1 109.3(4) . 3_675
Zr1 O4 Zr1 107.2(5) . 3_675
O3 C8 O3 122.3(10) . 3_675
O3 C8 C9 118.9(5) . .
O3 C8 C9 118.9(5) 3_675 .
O2 C1 O1 127.1(13) . .
O2 C1 C2 122.0(14) . .
O1 C1 C2 105.7(13) . .
C3 C2 C7 119.9(2) . .
C3 C2 C1 129.5(9) . .
C7 C2 C1 110.7(9) . .
Zr1 O5 Zr1 112.3(5) 11_556 .
Zr1 O5 Zr2 105.7(3) 11_556 .
Zr1 O5 Zr2 105.7(3) . .
C10 C9 C10 119.8(2) 3_675 .
C10 C9 C8 120.09(11) 3_675 .
C10 C9 C8 120.09(11) . .
C4 C3 C2 120.07(14) . .
C4 C3 H3A 120.0 . .
C2 C3 H3A 120.0 . .
C5 C4 C3 120.07(14) . .
C5 C4 H4A 120.0 . .
C3 C4 H4A 120.0 . .
C4 C5 C6 120.01(12) . .
C4 C5 C5 120.2(2) . 7_556
C6 C5 C5 119.8(2) . 7_556
C5 C6 C7 119.99(14) . .
C5 C6 H6A 120.0 . .
C7 C6 H6A 120.0 . .
C6 C7 C2 120.0(2) . .
C6 C7 H7A 120.0 . .
C2 C7 H7A 120.0 . .
C11 C12 C11 119.8(2) . 3_675
C11 C12 C12 120.08(11) . 9_677
C11 C12 C12 120.08(11) 3_675 9_677
C11 C10 C9 120.10(13) . .
C11 C10 H10A 120.0 . .
C9 C10 H10A 120.0 . .
C10 C11 C12 120.07(13) . .
C10 C11 H11A 120.0 . .
C12 C11 H11A 120.0 . .

loop_
_geom_bond_atom_site_label_1
_geom_bond_atom_site_label_2
_geom_bond_distance
_geom_bond_site_symmetry_2
Zr1 O5 2.141(7) .
Zr1 O5 2.141(7) 13_655
Zr1 O4 2.187(7) 3_675
Zr1 O4 2.187(8) .
Zr1 O2 2.190(9) .
Zr1 O2 2.190(9) 13_655
Zr1 O3 2.211(10) .
Zr1 O6 2.294(10) .
Zr1 Zr1 3.521(3) 3_675
Zr1 Zr2 3.542(3) .
Zr1 Zr2 3.542(3) 9_676
Zr1 Zr1 3.556(5) 11_556
Zr2 O4 2.155(11) .
Zr2 O4 2.155(11) 11_556
Zr2 O5 2.302(10) 5_576
Zr2 O5 2.302(10) .
Zr2 O1 2.271(7) 14_575
Zr2 O1 2.271(7) 11_556
Zr2 O1 2.271(7) 5_576
Zr2 O1 2.271(7) .
Zr2 Zr1 3.542(3) 11_556
Zr2 Zr1 3.542(3) 9_676
Zr2 Zr1 3.542(3) 3_675
O2 C1 1.195(14) .
O3 C8 1.311(10) .
O1 C1 1.474(16) .
O4 Zr1 2.187(7) 3_675
C8 O3 1.311(10) 3_675
C8 C9 1.508(2) .
C1 C2 1.522(15) .
C2 C3 1.390(2) .
C2 C7 1.395(9) .
O5 Zr1 2.141(7) 11_556
C9 C10 1.3897(11) 3_675
C9 C10 1.3897(11) .
C3 C4 1.3899(13) .
C3 H3A 0.9500 .
C4 C5 1.3899(12) .
C4 H4A 0.9500 .
C5 C6 1.390(2) .
C5 C5 1.505(12) 7_556
C6 C7 1.3902(13) .
C6 H6A 0.9500 .
C7 H7A 0.9500 .
C12 C11 1.3900(11) .
C12 C11 1.3900(11) 3_675
C12 C12 1.503(19) 9_677
C10 C11 1.390(2) .
C10 H10A 0.9500 .
C11 H11A 0.9500 .

loop_
_geom_torsion_atom_site_label_1
_geom_torsion_atom_site_label_2
_geom_torsion_atom_site_label_3
_geom_torsion_atom_site_label_4
_geom_torsion
_geom_torsion_site_symmetry_1
_geom_torsion_site_symmetry_4
O5 Zr1 Zr2 O4 -177.8(7) . .
O5 Zr1 Zr2 O4 130.7(5) 13_655 .
O4 Zr1 Zr2 O4 56.9(5) 3_675 .
O2 Zr1 Zr2 O4 -88.1(5) . .
O2 Zr1 Zr2 O4 92.2(10) 13_655 .
O3 Zr1 Zr2 O4 -19.6(5) . .
O6 Zr1 Zr2 O4 -148.0(6) . .
Zr1 Zr1 Zr2 O4 37.0(5) 3_675 .
Zr2 Zr1 Zr2 O4 92.0(5) 9_676 .
Zr1 Zr1 Zr2 O4 146.4(5) 11_556 .
O5 Zr1 Zr2 O4 54.6(5) . 11_556
O5 Zr1 Zr2 O4 3.1(3) 13_655 11_556
O4 Zr1 Zr2 O4 -70.7(3) 3_675 11_556
O4 Zr1 Zr2 O4 -127.6(7) . 11_556
O2 Zr1 Zr2 O4 144.3(3) . 11_556
O2 Zr1 Zr2 O4 -35.4(9) 13_655 11_556
O3 Zr1 Zr2 O4 -147.2(3) . 11_556
O6 Zr1 Zr2 O4 84.4(3) . 11_556
Zr1 Zr1 Zr2 O4 -90.60(18) 3_675 11_556
Zr2 Zr1 Zr2 O4 -35.62(17) 9_676 11_556
Zr1 Zr1 Zr2 O4 18.81(17) 11_556 11_556
O5 Zr1 Zr2 O5 125.8(6) . 5_576
O5 Zr1 Zr2 O5 74.3(3) 13_655 5_576
O4 Zr1 Zr2 O5 0.5(3) 3_675 5_576
O4 Zr1 Zr2 O5 -56.4(5) . 5_576
O2 Zr1 Zr2 O5 -144.5(3) . 5_576
O2 Zr1 Zr2 O5 35.8(9) 13_655 5_576
O3 Zr1 Zr2 O5 -76.0(3) . 5_576
O6 Zr1 Zr2 O5 155.6(3) . 5_576
Zr1 Zr1 Zr2 O5 -19.40(15) 3_675 5_576
Zr2 Zr1 Zr2 O5 35.58(15) 9_676 5_576
Zr1 Zr1 Zr2 O5 90.01(15) 11_556 5_576
O5 Zr1 Zr2 O5 -51.5(5) 13_655 .
O4 Zr1 Zr2 O5 -125.2(5) 3_675 .
O4 Zr1 Zr2 O5 177.8(7) . .
O2 Zr1 Zr2 O5 89.7(5) . .
O2 Zr1 Zr2 O5 -89.9(10) 13_655 .
O3 Zr1 Zr2 O5 158.2(5) . .
O6 Zr1 Zr2 O5 29.8(5) . .
Zr1 Zr1 Zr2 O5 -145.2(4) 3_675 .
Zr2 Zr1 Zr2 O5 -90.2(4) 9_676 .
Zr1 Zr1 Zr2 O5 -35.8(4) 11_556 .
O5 Zr1 Zr2 O1 -156.3(5) . 14_575
O5 Zr1 Zr2 O1 152.2(3) 13_655 14_575
O4 Zr1 Zr2 O1 78.5(3) 3_675 14_575
O4 Zr1 Zr2 O1 21.6(5) . 14_575
O2 Zr1 Zr2 O1 -66.6(3) . 14_575
O2 Zr1 Zr2 O1 113.8(9) 13_655 14_575
O3 Zr1 Zr2 O1 1.9(3) . 14_575
O6 Zr1 Zr2 O1 -126.4(3) . 14_575
Zr1 Zr1 Zr2 O1 58.5(2) 3_675 14_575
Zr2 Zr1 Zr2 O1 113.5(2) 9_676 14_575
Zr1 Zr1 Zr2 O1 168.0(2) 11_556 14_575
O5 Zr1 Zr2 O1 -21.7(5) . 11_556
O5 Zr1 Zr2 O1 -73.2(3) 13_655 11_556
O4 Zr1 Zr2 O1 -146.9(3) 3_675 11_556
O4 Zr1 Zr2 O1 156.1(6) . 11_556
O2 Zr1 Zr2 O1 68.0(3) . 11_556
O2 Zr1 Zr2 O1 -111.6(9) 13_655 11_556
O3 Zr1 Zr2 O1 136.5(3) . 11_556
O6 Zr1 Zr2 O1 8.1(3) . 11_556
Zr1 Zr1 Zr2 O1 -166.9(2) 3_675 11_556
Zr2 Zr1 Zr2 O1 -111.9(2) 9_676 11_556
Zr1 Zr1 Zr2 O1 -57.5(2) 11_556 11_556
O5 Zr1 Zr2 O1 87.6(8) . 5_576
O5 Zr1 Zr2 O1 36.1(8) 13_655 5_576
O4 Zr1 Zr2 O1 -37.7(8) 3_675 5_576
O4 Zr1 Zr2 O1 -94.6(9) . 5_576
O2 Zr1 Zr2 O1 177.3(7) . 5_576
O2 Zr1 Zr2 O1 -2.4(11) 13_655 5_576
O3 Zr1 Zr2 O1 -114.3(7) . 5_576
O6 Zr1 Zr2 O1 117.4(7) . 5_576
Zr1 Zr1 Zr2 O1 -57.6(7) 3_675 5_576
Zr2 Zr1 Zr2 O1 -2.7(7) 9_676 5_576
Zr1 Zr1 Zr2 O1 51.8(7) 11_556 5_576
O5 Zr1 Zr2 O1 -90.5(5) . .
O5 Zr1 Zr2 O1 -142.0(3) 13_655 .
O4 Zr1 Zr2 O1 144.3(3) 3_675 .
O4 Zr1 Zr2 O1 87.4(5) . .
O2 Zr1 Zr2 O1 -0.8(3) . .
O2 Zr1 Zr2 O1 179.6(9) 13_655 .
O3 Zr1 Zr2 O1 67.7(3) . .
O6 Zr1 Zr2 O1 -60.6(3) . .
Zr1 Zr1 Zr2 O1 124.34(19) 3_675 .
Zr2 Zr1 Zr2 O1 179.31(18) 9_676 .
Zr1 Zr1 Zr2 O1 -126.25(18) 11_556 .
O5 Zr1 Zr2 Zr1 35.8(4) . 11_556
O5 Zr1 Zr2 Zr1 -15.7(3) 13_655 11_556
O4 Zr1 Zr2 Zr1 -89.5(3) 3_675 11_556
O4 Zr1 Zr2 Zr1 -146.4(5) . 11_556
O2 Zr1 Zr2 Zr1 125.5(2) . 11_556
O2 Zr1 Zr2 Zr1 -54.2(8) 13_655 11_556
O3 Zr1 Zr2 Zr1 -166.0(2) . 11_556
O6 Zr1 Zr2 Zr1 65.6(2) . 11_556
Zr1 Zr1 Zr2 Zr1 -109.41(5) 3_675 11_556
Zr2 Zr1 Zr2 Zr1 -54.44(4) 9_676 11_556
O5 Zr1 Zr2 Zr1 90.2(4) . 9_676
O5 Zr1 Zr2 Zr1 38.7(3) 13_655 9_676
O4 Zr1 Zr2 Zr1 -35.0(3) 3_675 9_676
O4 Zr1 Zr2 Zr1 -92.0(5) . 9_676
O2 Zr1 Zr2 Zr1 179.9(2) . 9_676
O2 Zr1 Zr2 Zr1 0.3(8) 13_655 9_676
O3 Zr1 Zr2 Zr1 -111.6(2) . 9_676
O6 Zr1 Zr2 Zr1 120.1(2) . 9_676
Zr1 Zr1 Zr2 Zr1 -54.97(6) 3_675 9_676
Zr2 Zr1 Zr2 Zr1 0.0 9_676 9_676
Zr1 Zr1 Zr2 Zr1 54.44(4) 11_556 9_676
O5 Zr1 Zr2 Zr1 145.2(4) . 3_675
O5 Zr1 Zr2 Zr1 93.7(3) 13_655 3_675
O4 Zr1 Zr2 Zr1 19.9(3) 3_675 3_675
O4 Zr1 Zr2 Zr1 -37.0(5) . 3_675
O2 Zr1 Zr2 Zr1 -125.1(2) . 3_675
O2 Zr1 Zr2 Zr1 55.2(9) 13_655 3_675
O3 Zr1 Zr2 Zr1 -56.6(2) . 3_675
O6 Zr1 Zr2 Zr1 175.0(2) . 3_675
Zr2 Zr1 Zr2 Zr1 54.97(6) 9_676 3_675
Zr1 Zr1 Zr2 Zr1 109.41(5) 11_556 3_675
O5 Zr1 O2 C1 53.7(16) . .
O5 Zr1 O2 C1 85.6(17) 13_655 .
O4 Zr1 O2 C1 -56.9(18) 3_675 .
O4 Zr1 O2 C1 -22.4(16) . .
O2 Zr1 O2 C1 -166.3(13) 13_655 .
O3 Zr1 O2 C1 -102.1(16) . .
O6 Zr1 O2 C1 139.3(16) . .
Zr1 Zr1 O2 C1 -35.3(16) 3_675 .
Zr2 Zr1 O2 C1 13.8(15) . .
Zr2 Zr1 O2 C1 14(2) 9_676 .
Zr1 Zr1 O2 C1 62.5(16) 11_556 .
O5 Zr1 O3 C8 72.5(6) . .
O5 Zr1 O3 C8 -72.5(6) 13_655 .
O4 Zr1 O3 C8 -37.5(3) 3_675 .
O4 Zr1 O3 C8 37.5(3) . .
O2 Zr1 O3 C8 116.2(3) . .
O2 Zr1 O3 C8 -116.2(3) 13_655 .
O6 Zr1 O3 C8 180.000(4) . .
Zr1 Zr1 O3 C8 0.000(4) 3_675 .
Zr2 Zr1 O3 C8 48.95(9) . .
Zr2 Zr1 O3 C8 -48.95(8) 9_676 .
Zr1 Zr1 O3 C8 0.000(10) 11_556 .
O4 Zr2 O1 C1 28.9(9) . .
O4 Zr2 O1 C1 -79.9(11) 11_556 .
O5 Zr2 O1 C1 63.6(11) 5_576 .
O5 Zr2 O1 C1 -44.2(9) . .
O1 Zr2 O1 C1 108.9(9) 14_575 .
O1 Zr2 O1 C1 -125.1(9) 11_556 .
O1 Zr2 O1 C1 172.8(10) 5_576 .
Zr1 Zr2 O1 C1 -56.9(9) 11_556 .
Zr1 Zr2 O1 C1 -5.0(14) 9_676 .
Zr1 Zr2 O1 C1 41.6(9) 3_675 .
Zr1 Zr2 O1 C1 -7.8(9) . .
O4 Zr2 O4 Zr1 58.5(4) 11_556 .
O5 Zr2 O4 Zr1 118.4(6) 5_576 .
O5 Zr2 O4 Zr1 -1.3(4) . .
O1 Zr2 O4 Zr1 -159.3(5) 14_575 .
O1 Zr2 O4 Zr1 -38.6(9) 11_556 .
O1 Zr2 O4 Zr1 155.6(4) 5_576 .
O1 Zr2 O4 Zr1 -83.7(4) . .
Zr1 Zr2 O4 Zr1 28.7(4) 11_556 .
Zr1 Zr2 O4 Zr1 88.3(4) 9_676 .
Zr1 Zr2 O4 Zr1 117.0(8) 3_675 .
O4 Zr2 O4 Zr1 -58.5(4) 11_556 3_675
O5 Zr2 O4 Zr1 1.3(4) 5_576 3_675
O5 Zr2 O4 Zr1 -118.4(6) . 3_675
O1 Zr2 O4 Zr1 83.7(4) 14_575 3_675
O1 Zr2 O4 Zr1 -155.6(4) 11_556 3_675
O1 Zr2 O4 Zr1 38.6(9) 5_576 3_675
O1 Zr2 O4 Zr1 159.3(5) . 3_675
Zr1 Zr2 O4 Zr1 -88.3(4) 11_556 3_675
Zr1 Zr2 O4 Zr1 -28.7(4) 9_676 3_675
Zr1 Zr2 O4 Zr1 -117.0(8) . 3_675
O5 Zr1 O4 Zr2 1.4(4) . .
O5 Zr1 O4 Zr2 -55.0(5) 13_655 .
O4 Zr1 O4 Zr2 -118.7(3) 3_675 .
O2 Zr1 O4 Zr2 82.4(5) . .
O2 Zr1 O4 Zr2 -153.8(4) 13_655 .
O3 Zr1 O4 Zr2 161.1(5) . .
O6 Zr1 O4 Zr2 52.5(9) . .
Zr1 Zr1 O4 Zr2 -118.4(7) 3_675 .
Zr2 Zr1 O4 Zr2 -88.5(4) 9_676 .
Zr1 Zr1 O4 Zr2 -28.6(4) 11_556 .
O5 Zr1 O4 Zr1 119.8(5) . 3_675
O5 Zr1 O4 Zr1 63.4(5) 13_655 3_675
O4 Zr1 O4 Zr1 -0.3(6) 3_675 3_675
O2 Zr1 O4 Zr1 -159.3(5) . 3_675
O2 Zr1 O4 Zr1 -35.4(9) 13_655 3_675
O3 Zr1 O4 Zr1 -80.5(4) . 3_675
O6 Zr1 O4 Zr1 170.9(4) . 3_675
Zr2 Zr1 O4 Zr1 118.4(7) . 3_675
Zr2 Zr1 O4 Zr1 29.9(4) 9_676 3_675
Zr1 Zr1 O4 Zr1 89.8(4) 11_556 3_675
Zr1 O3 C8 O3 0.000(6) . 3_675
Zr1 O3 C8 C9 180.000(3) . .
Zr1 O2 C1 O1 -26(3) . .
Zr1 O2 C1 C2 -176.9(7) . .
Zr2 O1 C1 O2 21(2) . .
Zr2 O1 C1 C2 175.8(6) . .
O2 C1 C2 C3 170.1(13) . .
O1 C1 C2 C3 13.9(15) . .
O2 C1 C2 C7 -11.5(19) . .
O1 C1 C2 C7 -167.7(8) . .
O5 Zr1 O5 Zr1 7.2(6) 13_655 11_556
O4 Zr1 O5 Zr1 -52.9(5) 3_675 11_556
O4 Zr1 O5 Zr1 -116.1(6) . 11_556
O2 Zr1 O5 Zr1 165.0(5) . 11_556
O2 Zr1 O5 Zr1 41.3(8) 13_655 11_556
O3 Zr1 O5 Zr1 -151.7(4) . 11_556
O6 Zr1 O5 Zr1 91.9(4) . 11_556
Zr1 Zr1 O5 Zr1 -85.0(4) 3_675 11_556
Zr2 Zr1 O5 Zr1 -114.8(7) . 11_556
Zr2 Zr1 O5 Zr1 -24.9(4) 9_676 11_556
O5 Zr1 O5 Zr2 122.0(3) 13_655 .
O4 Zr1 O5 Zr2 61.9(5) 3_675 .
O4 Zr1 O5 Zr2 -1.3(4) . .
O2 Zr1 O5 Zr2 -80.3(4) . .
O2 Zr1 O5 Zr2 156.0(4) 13_655 .
O3 Zr1 O5 Zr2 -36.9(8) . .
O6 Zr1 O5 Zr2 -153.3(4) . .
Zr1 Zr1 O5 Zr2 29.8(4) 3_675 .
Zr2 Zr1 O5 Zr2 89.9(3) 9_676 .
Zr1 Zr1 O5 Zr2 114.8(7) 11_556 .
O4 Zr2 O5 Zr1 120.6(5) . 11_556
O4 Zr2 O5 Zr1 -1.3(4) 11_556 11_556
O5 Zr2 O5 Zr1 59.6(4) 5_576 11_556
O1 Zr2 O5 Zr1 156.5(4) 14_575 11_556
O1 Zr2 O5 Zr1 -81.2(4) 11_556 11_556
O1 Zr2 O5 Zr1 -37.2(8) 5_576 11_556
O1 Zr2 O5 Zr1 -159.6(4) . 11_556
Zr1 Zr2 O5 Zr1 29.5(4) 9_676 11_556
Zr1 Zr2 O5 Zr1 89.7(4) 3_675 11_556
Zr1 Zr2 O5 Zr1 119.2(7) . 11_556
O4 Zr2 O5 Zr1 1.3(4) . .
O4 Zr2 O5 Zr1 -120.6(5) 11_556 .
O5 Zr2 O5 Zr1 -59.6(4) 5_576 .
O1 Zr2 O5 Zr1 37.2(8) 14_575 .
O1 Zr2 O5 Zr1 159.6(4) 11_556 .
O1 Zr2 O5 Zr1 -156.5(4) 5_576 .
O1 Zr2 O5 Zr1 81.2(4) . .
Zr1 Zr2 O5 Zr1 -119.2(7) 11_556 .
Zr1 Zr2 O5 Zr1 -89.7(4) 9_676 .
Zr1 Zr2 O5 Zr1 -29.5(4) 3_675 .
O3 C8 C9 C10 0.000(9) . 3_675
O3 C8 C9 C10 180.000(1) 3_675 3_675
O3 C8 C9 C10 180.000(1) . .
O3 C8 C9 C10 0.000(9) 3_675 .
C7 C2 C3 C4 -0.1(15) . .
C1 C2 C3 C4 178.3(12) . .
C2 C3 C4 C5 0.1(15) . .
C3 C4 C5 C6 0.01(6) . .
C3 C4 C5 C5 178.3(9) . 7_556
C4 C5 C6 C7 -0.1(15) . .
C5 C5 C6 C7 -178.3(9) 7_556 .
C5 C6 C7 C2 0.1(16) . .
C3 C2 C7 C6 0.00(6) . .
C1 C2 C7 C6 -178.6(10) . .
C10 C9 C10 C11 0.000(4) 3_675 .
C8 C9 C10 C11 180.000(6) . .
C9 C10 C11 C12 0.000(10) . .
C11 C12 C11 C10 0.000(3) 3_675 .
C12 C12 C11 C10 180.000(1) 9_677 .

loop_
_platon_squeeze_void_nr
_platon_squeeze_void_average_x
_platon_squeeze_void_average_y
_platon_squeeze_void_average_z
_platon_squeeze_void_volume
_platon_squeeze_void_count_electrons
_platon_squeeze_void_content
1 -0.005 -0.004 -0.030 7487 3112 ' '
